data_7221830
loop_
_publ_author_name
'Li, Sha-Sha'
'Ye, Zhen-Ni'
'Xu, Song-Song'
'Zhang, Yu-Jiao'
'Tao, An-Ran'
'Liu, Min'
'Zeng, Cheng-Hui'
'zhong, shengliang'

_publ_section_title
;
 Highly Luminescent Lanthanide CPs Based on Dinuclear Cluster: Crystal
 Structure and Sensitive Trp Sensor
;
_journal_name_full 'RSC Adv.'
_journal_paper_doi 10.1039/C5RA12149C
_journal_year 2015
_chemical_formula_sum 'C24 H14 F9 O10 Tb'
_chemical_formula_weight 792.28
_chemical_name_systematic
; 
 ? 
;
_space_group_IT_number 2
_symmetry_cell_setting triclinic
_symmetry_space_group_name_Hall '-P 1'
_symmetry_space_group_name_H-M 'P -1'
_atom_sites_solution_hydrogens geom
_atom_sites_solution_primary direct
_atom_sites_solution_secondary difmap
_audit_creation_method SHELXL-97
_audit_update_record
;
2015-06-22 deposited with the CCDC.
2015-08-19 downloaded from the CCDC.
;
_cell_angle_alpha 114.2400(10)
_cell_angle_beta 96.3570(10)
_cell_angle_gamma 98.6170(10)
_cell_formula_units_Z 2
_cell_length_a 8.8577(8)
_cell_length_b 12.0523(11)
_cell_length_c 13.6494(13)
_cell_measurement_reflns_used 9963
_cell_measurement_temperature 296(2)
_cell_measurement_theta_max 27.81
_cell_measurement_theta_min 2.37
_cell_volume 1289.5(2)
_computing_cell_refinement 'Bruker SMART'
_computing_data_collection 'Bruker SMART'
_computing_data_reduction 'Bruker SAINT'
_computing_molecular_graphics 'Bruker SHELXTL'
_computing_publication_material 'Bruker SHELXTL'
_computing_structure_refinement 'SHELXL-97 (Sheldrick, 1997)'
_computing_structure_solution 'SHELXS-97 (Sheldrick, 1990)'
_diffrn_ambient_temperature 296(2)
_diffrn_measured_fraction_theta_full 0.993
_diffrn_measured_fraction_theta_max 0.993
_diffrn_measurement_device_type 'CCD area detector'
_diffrn_measurement_method 'phi and omega scans'
_diffrn_radiation_monochromator graphite
_diffrn_radiation_source 'fine-focus sealed tube'
_diffrn_radiation_type MoK\a
_diffrn_radiation_wavelength 0.71073
_diffrn_reflns_av_R_equivalents 0.0244
_diffrn_reflns_av_sigmaI/netI 0.0274
_diffrn_reflns_limit_h_max 10
_diffrn_reflns_limit_h_min -10
_diffrn_reflns_limit_k_max 14
_diffrn_reflns_limit_k_min -14
_diffrn_reflns_limit_l_max 16
_diffrn_reflns_limit_l_min -16
_diffrn_reflns_number 10199
_diffrn_reflns_theta_full 25.01
_diffrn_reflns_theta_max 25.01
_diffrn_reflns_theta_min 2.97
_exptl_absorpt_coefficient_mu 2.865
_exptl_absorpt_correction_T_max 0.7249
_exptl_absorpt_correction_T_min 0.6416
_exptl_absorpt_correction_type multi-scan
_exptl_crystal_colour COLORLESS
_exptl_crystal_density_diffrn 2.041
_exptl_crystal_density_method 'not measured'
_exptl_crystal_description BLOCK
_exptl_crystal_F_000 768
_exptl_crystal_preparation Luminescent
_exptl_crystal_recrystallization_method 'Re-crystallisation from solvent: '
_exptl_crystal_size_max 0.17
_exptl_crystal_size_mid 0.16
_exptl_crystal_size_min 0.12
_refine_diff_density_max 1.039
_refine_diff_density_min -1.311
_refine_diff_density_rms 0.099
_refine_ls_extinction_coef 0.0350(11)
_refine_ls_extinction_expression Fc^*^=kFc[1+0.001xFc^2^\l^3^/sin(2\q)]^-1/4^
_refine_ls_extinction_method SHELXL
_refine_ls_goodness_of_fit_ref 1.065
_refine_ls_hydrogen_treatment mixed
_refine_ls_matrix_type full
_refine_ls_number_parameters 407
_refine_ls_number_reflns 4525
_refine_ls_number_restraints 406
_refine_ls_restrained_S_all 1.153
_refine_ls_R_factor_all 0.0223
_refine_ls_R_factor_gt 0.0218
_refine_ls_shift/su_max 0.002
_refine_ls_shift/su_mean 0.000
_refine_ls_structure_factor_coef Fsqd
_refine_ls_weighting_details 'calc w=1/[\s^2^(Fo^2^)+(0.0320P)^2^+1.5031P] where P=(Fo^2^+2Fc^2^)/3'
_refine_ls_weighting_scheme calc
_refine_ls_wR_factor_gt 0.0569
_refine_ls_wR_factor_ref 0.0572
_reflns_number_gt 4437
_reflns_number_total 4525
_reflns_threshold_expression >2sigma(I)
_cod_data_source_file c5ra12149c2.cif
_cod_data_source_block 1
_cod_depositor_comments
;
The following automatic conversions were performed:

'_symmetry_cell_setting' value 'Triclinic' changed to 'triclinic'
according to
/usr/data/users/saulius/crontab/automatic-downloads/rss-feeds/RSC/lib/dictionaries/cif_core.dic
dictionary named 'cif_core.dic' version 2.4.2 from 2011-04-26.

'_exptl_absorpt_correction_type' value 'MULTI-SCAN' changed to
'multi-scan' according to
/usr/data/users/saulius/crontab/automatic-downloads/rss-feeds/RSC/lib/dictionaries/cif_core.dic
dictionary named 'cif_core.dic' version 2.4.2 from 2011-04-26.

Automatic conversion script
Id: cif_fix_values 3271 2015-04-21 07:52:19Z andrius 
;
_cod_original_sg_symbol_H-M P-1
_cod_database_code 7221830

loop_
_symmetry_equiv_pos_as_xyz
'x, y, z'
'-x, -y, -z'

loop_
_atom_site_label
_atom_site_type_symbol
_atom_site_fract_x
_atom_site_fract_y
_atom_site_fract_z
_atom_site_U_iso_or_equiv
_atom_site_adp_type
_atom_site_occupancy
_atom_site_symmetry_multiplicity
_atom_site_calc_flag
_atom_site_refinement_flags
Tb1 Tb 0.226445(14) 0.066020(12) 0.031472(10) 0.01803(9) Uani 1 1 d D
F6 F 0.1344(3) 0.4902(3) -0.1908(3) 0.0584(7) Uani 1 1 d .
F5 F -0.1399(3) 0.5603(2) -0.1873(2) 0.0583(7) Uani 1 1 d .
F4 F -0.3335(3) 0.2657(3) -0.0652(3) 0.0580(7) Uani 1 1 d .
F3 F -0.0166(4) 0.3717(3) 0.57443(19) 0.0674(8) Uani 1 1 d .
F2 F -0.2741(3) 0.4368(3) 0.5202(2) 0.0669(8) Uani 1 1 d .
F8 F 0.6049(4) 0.1698(3) 0.61896(19) 0.0675(8) Uani 1 1 d .
F9 F 0.3907(4) 0.2325(3) 0.5120(2) 0.0606(7) Uani 1 1 d .
F7 F 0.7771(3) -0.0441(3) 0.29246(18) 0.0544(7) Uani 1 1 d .
F1 F -0.2321(2) 0.25409(19) 0.14925(16) 0.0345(5) Uani 1 1 d .
O1 O 0.1895(3) 0.1994(2) 0.21682(19) 0.0308(5) Uani 1 1 d .
O7 O 0.4558(3) 0.0686(2) 0.12661(19) 0.0293(5) Uani 1 1 d .
O4 O 0.0910(3) 0.1788(2) -0.0386(2) 0.0314(5) Uani 1 1 d .
O5 O -0.1640(3) 0.0895(2) -0.0900(2) 0.0307(5) Uani 1 1 d .
O9 O 0.8058(5) 0.0188(4) 0.5003(2) 0.0736(12) Uani 1 1 d .
O6 O -0.3711(4) 0.4623(3) -0.1187(3) 0.0611(9) Uani 1 1 d .
O3 O -0.3873(3) 0.3773(3) 0.2929(3) 0.0556(8) Uani 1 1 d .
C1 C 0.0442(4) 0.1742(3) 0.1955(3) 0.0231(6) Uani 1 1 d U
C2 C -0.0424(4) 0.2451(3) 0.2808(3) 0.0264(6) Uani 1 1 d U
C3 C -0.1760(4) 0.2810(3) 0.2536(3) 0.0281(6) Uani 1 1 d U
C4 C -0.2576(4) 0.3488(3) 0.3314(3) 0.0341(7) Uani 1 1 d U
C5 C -0.2003(5) 0.3760(4) 0.4394(3) 0.0401(8) Uani 1 1 d U
C6 C -0.0674(5) 0.3412(4) 0.4673(3) 0.0392(8) Uani 1 1 d U
C7 C 0.0148(4) 0.2774(3) 0.3907(3) 0.0342(7) Uani 1 1 d U
H7 H 0.1058 0.2563 0.4114 0.041 Uiso 1 1 calc R
C18 C 0.5684(4) 0.0572(3) 0.2857(3) 0.0249(6) Uani 1 1 d U
C23 C 0.4681(4) 0.1267(3) 0.3438(3) 0.0308(6) Uani 1 1 d U
H23 H 0.3903 0.1480 0.3076 0.037 Uiso 1 1 calc R
C22 C 0.4849(5) 0.1635(4) 0.4544(3) 0.0356(7) Uani 1 1 d U
C21 C 0.5976(5) 0.1317(4) 0.5100(3) 0.0391(7) Uani 1 1 d U
C20 C 0.6966(5) 0.0612(4) 0.4560(3) 0.0389(7) Uani 1 1 d U
C19 C 0.6785(4) 0.0247(3) 0.3426(3) 0.0317(7) Uani 1 1 d U
C9 C -0.0485(4) 0.1730(3) -0.0742(3) 0.0251(6) Uani 1 1 d U
C10 C -0.0777(4) 0.2775(3) -0.1024(3) 0.0256(6) Uani 1 1 d U
C11 C -0.2176(4) 0.3165(3) -0.1001(3) 0.0308(6) Uani 1 1 d U
C12 C -0.2419(4) 0.4124(3) -0.1278(3) 0.0349(7) Uani 1 1 d U
C13 C -0.1203(4) 0.4681(3) -0.1595(3) 0.0346(7) Uani 1 1 d U
C14 C 0.0190(4) 0.4317(3) -0.1608(3) 0.0328(7) Uani 1 1 d U
C15 C 0.0417(4) 0.3385(3) -0.1320(3) 0.0301(6) Uani 1 1 d U
H15 H 0.1376 0.3159 -0.1322 0.036 Uiso 1 1 calc R
C17 C 0.5584(4) 0.0297(3) 0.1668(3) 0.0220(6) Uani 1 1 d U
C16 C -0.5196(6) 0.3815(6) -0.1572(5) 0.0698(14) Uani 1 1 d U
H16B H -0.5210 0.3139 -0.2266 0.105 Uiso 1 1 calc R
H16A H -0.5968 0.4266 -0.1656 0.105 Uiso 1 1 calc R
H16C H -0.5418 0.3490 -0.1056 0.105 Uiso 1 1 calc R
C24 C 0.8813(7) 0.0867(6) 0.6111(4) 0.0764(16) Uani 1 1 d U
H24B H 0.9821 0.0680 0.6201 0.115 Uiso 1 1 calc R
H24A H 0.8204 0.0638 0.6565 0.115 Uiso 1 1 calc R
H24C H 0.8927 0.1743 0.6318 0.115 Uiso 1 1 calc R
C8 C -0.4570(9) 0.4662(7) 0.3561(5) 0.094(2) Uani 1 1 d U
H8B H -0.5364 0.4790 0.3104 0.141 Uiso 1 1 calc R
H8C H -0.3810 0.5426 0.3970 0.141 Uiso 1 1 calc R
H8A H -0.5029 0.4400 0.4057 0.141 Uiso 1 1 calc R
O2 O -0.0304(3) 0.0916(2) 0.10430(17) 0.0265(5) Uani 1 1 d .
O8 O 0.6559(3) -0.0234(2) 0.11750(19) 0.0307(5) Uani 1 1 d .
O1W O 0.3969(3) 0.2681(2) 0.0810(2) 0.0380(6) Uani 1 1 d D
H1WB H 0.481(3) 0.291(3) 0.126(3) 0.057 Uiso 1 1 d D
H1WA H 0.360(4) 0.331(2) 0.089(4) 0.057 Uiso 1 1 d D

loop_
_atom_site_aniso_label
_atom_site_aniso_U_11
_atom_site_aniso_U_22
_atom_site_aniso_U_33
_atom_site_aniso_U_23
_atom_site_aniso_U_13
_atom_site_aniso_U_12
Tb1 0.01528(11) 0.02290(12) 0.01873(11) 0.01042(7) 0.00420(6) 0.00750(6)
F6 0.0471(14) 0.0602(16) 0.093(2) 0.0577(16) 0.0202(14) 0.0051(12)
F5 0.0691(17) 0.0487(14) 0.0858(19) 0.0526(15) 0.0169(15) 0.0245(13)
F4 0.0386(13) 0.0781(18) 0.100(2) 0.0688(17) 0.0344(14) 0.0292(13)
F3 0.075(2) 0.091(2) 0.0208(11) 0.0082(13) 0.0113(12) 0.0214(16)
F2 0.0628(17) 0.0792(19) 0.0405(14) -0.0004(13) 0.0296(13) 0.0274(15)
F8 0.091(2) 0.088(2) 0.0194(11) 0.0144(12) 0.0144(12) 0.0345(17)
F9 0.0775(19) 0.0687(17) 0.0433(14) 0.0170(13) 0.0337(13) 0.0434(15)
F7 0.0579(15) 0.0882(19) 0.0284(11) 0.0229(12) 0.0096(10) 0.0543(14)
F1 0.0355(11) 0.0373(11) 0.0311(10) 0.0134(9) 0.0045(9) 0.0146(9)
O1 0.0220(12) 0.0352(13) 0.0278(12) 0.0060(10) 0.0046(9) 0.0084(10)
O7 0.0208(11) 0.0444(14) 0.0280(12) 0.0201(11) 0.0019(9) 0.0110(10)
O4 0.0235(12) 0.0366(13) 0.0438(14) 0.0269(11) 0.0028(10) 0.0088(10)
O5 0.0264(12) 0.0316(12) 0.0417(14) 0.0243(11) 0.0027(10) 0.0059(10)
O9 0.092(3) 0.102(3) 0.0286(15) 0.0222(17) -0.0069(16) 0.058(2)
O6 0.0450(18) 0.063(2) 0.101(3) 0.051(2) 0.0218(17) 0.0350(16)
O3 0.0363(16) 0.0533(18) 0.0621(19) 0.0053(15) 0.0092(14) 0.0251(14)
C1 0.0258(14) 0.0248(13) 0.0221(13) 0.0114(11) 0.0072(11) 0.0093(11)
C2 0.0275(13) 0.0250(13) 0.0254(13) 0.0081(11) 0.0101(11) 0.0066(11)
C3 0.0302(14) 0.0241(13) 0.0283(13) 0.0084(11) 0.0096(11) 0.0066(11)
C4 0.0308(15) 0.0307(14) 0.0346(15) 0.0059(12) 0.0122(12) 0.0086(12)
C5 0.0376(16) 0.0371(15) 0.0357(15) 0.0030(13) 0.0184(13) 0.0091(13)
C6 0.0427(16) 0.0389(15) 0.0258(14) 0.0054(12) 0.0081(13) 0.0044(13)
C7 0.0339(15) 0.0351(14) 0.0274(14) 0.0068(12) 0.0073(12) 0.0088(12)
C18 0.0265(13) 0.0310(13) 0.0215(13) 0.0135(11) 0.0081(11) 0.0097(11)
C23 0.0324(14) 0.0372(14) 0.0266(13) 0.0146(11) 0.0090(12) 0.0137(12)
C22 0.0398(15) 0.0397(15) 0.0266(14) 0.0104(12) 0.0133(12) 0.0130(13)
C21 0.0476(17) 0.0474(16) 0.0209(14) 0.0126(12) 0.0075(13) 0.0123(14)
C20 0.0447(17) 0.0465(16) 0.0250(14) 0.0143(13) 0.0022(13) 0.0153(14)
C19 0.0336(14) 0.0401(14) 0.0241(13) 0.0138(11) 0.0062(11) 0.0153(12)
C9 0.0247(14) 0.0289(13) 0.0277(13) 0.0172(11) 0.0042(11) 0.0086(11)
C10 0.0274(13) 0.0271(13) 0.0278(13) 0.0173(11) 0.0025(11) 0.0080(11)
C11 0.0286(14) 0.0337(14) 0.0372(14) 0.0211(12) 0.0070(12) 0.0094(12)
C12 0.0346(15) 0.0347(14) 0.0412(15) 0.0195(13) 0.0054(13) 0.0165(12)
C13 0.0405(16) 0.0307(14) 0.0399(15) 0.0221(12) 0.0034(13) 0.0114(12)
C14 0.0340(15) 0.0312(14) 0.0377(14) 0.0212(12) 0.0053(12) 0.0022(12)
C15 0.0278(14) 0.0312(13) 0.0346(14) 0.0176(12) 0.0039(12) 0.0072(11)
C17 0.0194(13) 0.0279(13) 0.0227(14) 0.0139(11) 0.0062(11) 0.0060(11)
C16 0.044(2) 0.080(3) 0.086(3) 0.033(3) 0.009(2) 0.027(2)
C24 0.073(3) 0.101(4) 0.039(2) 0.018(2) -0.015(2) 0.027(3)
C8 0.113(4) 0.097(4) 0.063(3) 0.008(3) 0.012(3) 0.076(3)
O2 0.0262(11) 0.0275(11) 0.0210(11) 0.0050(9) 0.0045(9) 0.0085(9)
O8 0.0293(12) 0.0479(14) 0.0249(12) 0.0199(11) 0.0125(10) 0.0200(11)
O1W 0.0285(13) 0.0316(13) 0.0537(16) 0.0210(12) -0.0003(11) 0.0044(11)

loop_
_atom_type_symbol
_atom_type_description
_atom_type_scat_dispersion_real
_atom_type_scat_dispersion_imag
_atom_type_scat_source
C C 0.0033 0.0016 'International Tables Vol C Tables 4.2.6.8 and 6.1.1.4'
H H 0.0000 0.0000 'International Tables Vol C Tables 4.2.6.8 and 6.1.1.4'
F F 0.0171 0.0103 'International Tables Vol C Tables 4.2.6.8 and 6.1.1.4'
O O 0.0106 0.0060 'International Tables Vol C Tables 4.2.6.8 and 6.1.1.4'
Tb Tb -0.1723 4.1537 'International Tables Vol C Tables 4.2.6.8 and 6.1.1.4'

loop_
_geom_angle_atom_site_label_1
_geom_angle_atom_site_label_2
_geom_angle_atom_site_label_3
_geom_angle
_geom_angle_site_symmetry_1
_geom_angle_site_symmetry_3
O7 Tb1 O8 87.58(8) . 2_655
O7 Tb1 O2 134.15(8) . 2
O8 Tb1 O2 79.87(8) 2_655 2
O7 Tb1 O4 144.93(9) . .
O8 Tb1 O4 85.03(8) 2_655 .
O2 Tb1 O4 77.95(8) 2 .
O7 Tb1 O5 75.69(8) . 2
O8 Tb1 O5 119.00(9) 2_655 2
O2 Tb1 O5 72.64(8) 2 2
O4 Tb1 O5 136.89(8) . 2
O7 Tb1 O1W 73.33(9) . .
O8 Tb1 O1W 78.48(10) 2_655 .
O2 Tb1 O1W 143.80(9) 2 .
O4 Tb1 O1W 71.60(8) . .
O5 Tb1 O1W 143.55(9) 2 .
O7 Tb1 O1 82.11(8) . .
O8 Tb1 O1 153.78(9) 2_655 .
O2 Tb1 O1 124.07(8) 2 .
O4 Tb1 O1 89.67(9) . .
O5 Tb1 O1 81.71(9) 2 .
O1W Tb1 O1 75.49(9) . .
O7 Tb1 O2 126.13(8) . .
O8 Tb1 O2 146.13(8) 2_655 .
O2 Tb1 O2 73.80(8) 2 .
O4 Tb1 O2 69.08(8) . .
O5 Tb1 O2 72.85(8) 2 .
O1W Tb1 O2 111.52(8) . .
O1 Tb1 O2 51.13(7) . .
O7 Tb1 C1 105.12(9) . .
O8 Tb1 C1 161.78(9) 2_655 .
O2 Tb1 C1 99.41(8) 2 .
O4 Tb1 C1 77.07(9) . .
O5 Tb1 C1 77.46(9) 2 .
O1W Tb1 C1 92.49(9) . .
O1 Tb1 C1 25.43(9) . .
O2 Tb1 C1 25.79(8) . .
O7 Tb1 Tb1 143.14(6) . 2
O8 Tb1 Tb1 116.18(6) 2_655 2
O2 Tb1 Tb1 39.11(5) 2 2
O4 Tb1 Tb1 69.00(6) . 2
O5 Tb1 Tb1 68.25(6) 2 2
O1W Tb1 Tb1 136.00(6) . 2
O1 Tb1 Tb1 85.40(5) . 2
O2 Tb1 Tb1 34.69(5) . 2
C1 Tb1 Tb1 60.36(6) . 2
C1 O1 Tb1 96.51(19) . .
C17 O7 Tb1 159.3(2) . .
C9 O4 Tb1 136.4(2) . .
C9 O5 Tb1 137.2(2) . 2
C20 O9 C24 120.9(4) . .
C12 O6 C16 119.0(4) . .
C4 O3 C8 123.8(4) . .
O1 C1 O2 121.5(3) . .
O1 C1 C2 118.9(3) . .
O2 C1 C2 119.6(3) . .
O1 C1 Tb1 58.06(16) . .
O2 C1 Tb1 63.73(16) . .
C2 C1 Tb1 173.1(2) . .
C3 C2 C7 119.2(3) . .
C3 C2 C1 121.7(3) . .
C7 C2 C1 119.1(3) . .
F1 C3 C2 120.7(3) . .
F1 C3 C4 116.3(3) . .
C2 C3 C4 123.0(3) . .
O3 C4 C3 116.6(3) . .
O3 C4 C5 127.0(3) . .
C3 C4 C5 116.4(3) . .
F2 C5 C6 117.9(4) . .
F2 C5 C4 121.0(4) . .
C6 C5 C4 121.1(3) . .
F3 C6 C5 118.2(3) . .
F3 C6 C7 119.5(4) . .
C5 C6 C7 122.3(4) . .
C6 C7 C2 118.1(3) . .
C6 C7 H7 120.9 . .
C2 C7 H7 120.9 . .
C19 C18 C23 117.9(3) . .
C19 C18 C17 123.5(3) . .
C23 C18 C17 118.5(3) . .
C22 C23 C18 119.6(3) . .
C22 C23 H23 120.2 . .
C18 C23 H23 120.2 . .
F9 C22 C23 120.4(3) . .
F9 C22 C21 118.1(3) . .
C23 C22 C21 121.5(3) . .
F8 C21 C20 121.2(4) . .
F8 C21 C22 117.9(3) . .
C20 C21 C22 120.9(3) . .
O9 C20 C21 126.3(3) . .
O9 C20 C19 116.7(3) . .
C21 C20 C19 116.9(3) . .
F7 C19 C18 121.6(3) . .
F7 C19 C20 115.3(3) . .
C18 C19 C20 123.1(3) . .
O5 C9 O4 127.2(3) . .
O5 C9 C10 117.2(3) . .
O4 C9 C10 115.6(3) . .
C15 C10 C11 118.0(3) . .
C15 C10 C9 118.4(3) . .
C11 C10 C9 123.5(3) . .
F4 C11 C10 120.3(3) . .
F4 C11 C12 117.3(3) . .
C10 C11 C12 122.3(3) . .
O6 C12 C13 117.1(3) . .
O6 C12 C11 125.4(4) . .
C13 C12 C11 117.3(3) . .
F5 C13 C14 120.1(3) . .
F5 C13 C12 118.9(3) . .
C14 C13 C12 120.9(3) . .
F6 C14 C13 118.5(3) . .
F6 C14 C15 120.4(3) . .
C13 C14 C15 121.0(3) . .
C14 C15 C10 120.3(3) . .
C14 C15 H15 119.8 . .
C10 C15 H15 119.8 . .
O8 C17 O7 124.9(3) . .
O8 C17 C18 118.4(3) . .
O7 C17 C18 116.6(3) . .
O6 C16 H16B 109.5 . .
O6 C16 H16A 109.5 . .
H16B C16 H16A 109.5 . .
O6 C16 H16C 109.5 . .
H16B C16 H16C 109.5 . .
H16A C16 H16C 109.5 . .
O9 C24 H24B 109.5 . .
O9 C24 H24A 109.5 . .
H24B C24 H24A 109.5 . .
O9 C24 H24C 109.5 . .
H24B C24 H24C 109.5 . .
H24A C24 H24C 109.5 . .
O3 C8 H8B 109.5 . .
O3 C8 H8C 109.5 . .
H8B C8 H8C 109.5 . .
O3 C8 H8A 109.5 . .
H8B C8 H8A 109.5 . .
H8C C8 H8A 109.5 . .
C1 O2 Tb1 162.0(2) . 2
C1 O2 Tb1 90.48(18) . .
Tb1 O2 Tb1 106.20(8) 2 .
C17 O8 Tb1 145.8(2) . 2_655
Tb1 O1W H1WB 120(2) . .
Tb1 O1W H1WA 121(3) . .
H1WB O1W H1WA 109(4) . .

loop_
_geom_bond_atom_site_label_1
_geom_bond_atom_site_label_2
_geom_bond_distance
_geom_bond_site_symmetry_2
Tb1 O7 2.276(2) .
Tb1 O8 2.293(2) 2_655
Tb1 O2 2.338(2) 2
Tb1 O4 2.347(2) .
Tb1 O5 2.339(2) 2
Tb1 O1W 2.447(3) .
Tb1 O1 2.469(2) .
Tb1 O2 2.592(2) .
Tb1 C1 2.890(3) .
Tb1 Tb1 3.9452(4) 2
F6 C14 1.350(4) .
F5 C13 1.340(4) .
F4 C11 1.347(4) .
F3 C6 1.356(5) .
F2 C5 1.349(4) .
F8 C21 1.355(4) .
F9 C22 1.350(4) .
F7 C19 1.343(4) .
F1 C3 1.341(4) .
O1 C1 1.249(4) .
O7 C17 1.255(4) .
O4 C9 1.257(4) .
O5 C9 1.253(4) .
O5 Tb1 2.339(2) 2
O9 C20 1.354(5) .
O9 C24 1.414(6) .
O6 C12 1.365(4) .
O6 C16 1.413(6) .
O3 C4 1.359(5) .
O3 C8 1.353(6) .
C1 O2 1.257(4) .
C1 C2 1.501(4) .
C2 C3 1.384(5) .
C2 C7 1.396(5) .
C3 C4 1.397(5) .
C4 C5 1.388(6) .
C5 C6 1.373(6) .
C6 C7 1.376(5) .
C7 H7 0.9300 .
C18 C19 1.379(5) .
C18 C23 1.399(5) .
C18 C17 1.506(4) .
C23 C22 1.370(5) .
C23 H23 0.9300 .
C22 C21 1.380(6) .
C21 C20 1.374(6) .
C20 C19 1.407(5) .
C9 C10 1.509(4) .
C10 C15 1.388(5) .
C10 C11 1.389(5) .
C11 C12 1.393(5) .
C12 C13 1.387(5) .
C13 C14 1.370(5) .
C14 C15 1.367(5) .
C15 H15 0.9300 .
C17 O8 1.244(4) .
C16 H16B 0.9600 .
C16 H16A 0.9600 .
C16 H16C 0.9600 .
C24 H24B 0.9600 .
C24 H24A 0.9600 .
C24 H24C 0.9600 .
C8 H8B 0.9600 .
C8 H8C 0.9600 .
C8 H8A 0.9600 .
O2 Tb1 2.338(2) 2
O8 Tb1 2.293(2) 2_655
O1W H1WB 0.84(2) .
O1W H1WA 0.84(2) .

loop_
_geom_torsion_atom_site_label_1
_geom_torsion_atom_site_label_2
_geom_torsion_atom_site_label_3
_geom_torsion_atom_site_label_4
_geom_torsion
_geom_torsion_site_symmetry_1
_geom_torsion_site_symmetry_4
O7 Tb1 O1 C1 -154.8(2) . .
O8 Tb1 O1 C1 137.4(2) 2_655 .
O2 Tb1 O1 C1 -15.8(2) 2 .
O4 Tb1 O1 C1 59.4(2) . .
O5 Tb1 O1 C1 -78.2(2) 2 .
O1W Tb1 O1 C1 130.5(2) . .
O2 Tb1 O1 C1 -3.59(18) . .
Tb1 Tb1 O1 C1 -9.55(19) 2 .
O8 Tb1 O7 C17 -91.8(6) 2_655 .
O2 Tb1 O7 C17 -18.5(6) 2 .
O4 Tb1 O7 C17 -169.6(5) . .
O5 Tb1 O7 C17 28.9(6) 2 .
O1W Tb1 O7 C17 -170.5(6) . .
O1 Tb1 O7 C17 112.4(6) . .
O2 Tb1 O7 C17 84.7(6) . .
C1 Tb1 O7 C17 101.4(6) . .
Tb1 Tb1 O7 C17 41.0(6) 2 .
O7 Tb1 O4 C9 -163.9(3) . .
O8 Tb1 O4 C9 117.5(3) 2_655 .
O2 Tb1 O4 C9 36.8(3) 2 .
O5 Tb1 O4 C9 -10.7(4) 2 .
O1W Tb1 O4 C9 -163.0(3) . .
O1 Tb1 O4 C9 -88.2(3) . .
O2 Tb1 O4 C9 -40.2(3) . .
C1 Tb1 O4 C9 -65.9(3) . .
Tb1 Tb1 O4 C9 -3.0(3) 2 .
Tb1 O1 C1 O2 6.8(3) . .
Tb1 O1 C1 C2 -172.8(2) . .
O7 Tb1 C1 O1 25.9(2) . .
O8 Tb1 C1 O1 -107.0(3) 2_655 .
O2 Tb1 C1 O1 166.82(19) 2 .
O4 Tb1 C1 O1 -118.0(2) . .
O5 Tb1 C1 O1 97.1(2) 2 .
O1W Tb1 C1 O1 -47.5(2) . .
O2 Tb1 C1 O1 173.6(3) . .
Tb1 Tb1 C1 O1 169.0(2) 2 .
O7 Tb1 C1 O2 -147.65(17) . .
O8 Tb1 C1 O2 79.4(3) 2_655 .
O2 Tb1 C1 O2 -6.7(2) 2 .
O4 Tb1 C1 O2 68.47(18) . .
O5 Tb1 C1 O2 -76.46(18) 2 .
O1W Tb1 C1 O2 138.95(18) . .
O1 Tb1 C1 O2 -173.6(3) . .
Tb1 Tb1 C1 O2 -4.53(15) 2 .
O7 Tb1 C1 C2 92.1(19) . .
O8 Tb1 C1 C2 -41(2) 2_655 .
O2 Tb1 C1 C2 -127.0(19) 2 .
O4 Tb1 C1 C2 -51.8(19) . .
O5 Tb1 C1 C2 163.3(19) 2 .
O1W Tb1 C1 C2 18.7(19) . .
O1 Tb1 C1 C2 66.2(19) . .
O2 Tb1 C1 C2 -120(2) . .
Tb1 Tb1 C1 C2 -124.8(19) 2 .
O1 C1 C2 C3 141.3(3) . .
O2 C1 C2 C3 -38.3(5) . .
Tb1 C1 C2 C3 79(2) . .
O1 C1 C2 C7 -37.7(5) . .
O2 C1 C2 C7 142.7(3) . .
Tb1 C1 C2 C7 -100.2(19) . .
C7 C2 C3 F1 178.5(3) . .
C1 C2 C3 F1 -0.5(5) . .
C7 C2 C3 C4 0.0(5) . .
C1 C2 C3 C4 -179.0(3) . .
C8 O3 C4 C3 -163.1(6) . .
C8 O3 C4 C5 19.3(8) . .
F1 C3 C4 O3 1.7(5) . .
C2 C3 C4 O3 -179.8(3) . .
F1 C3 C4 C5 179.6(3) . .
C2 C3 C4 C5 -1.9(5) . .
O3 C4 C5 F2 0.2(6) . .
C3 C4 C5 F2 -177.4(3) . .
O3 C4 C5 C6 179.8(4) . .
C3 C4 C5 C6 2.1(6) . .
F2 C5 C6 F3 -1.1(6) . .
C4 C5 C6 F3 179.4(4) . .
F2 C5 C6 C7 179.1(4) . .
C4 C5 C6 C7 -0.5(6) . .
F3 C6 C7 C2 178.7(3) . .
C5 C6 C7 C2 -1.4(6) . .
C3 C2 C7 C6 1.6(5) . .
C1 C2 C7 C6 -179.3(3) . .
C19 C18 C23 C22 2.1(5) . .
C17 C18 C23 C22 -173.6(3) . .
C18 C23 C22 F9 178.8(3) . .
C18 C23 C22 C21 -1.1(6) . .
F9 C22 C21 F8 1.2(6) . .
C23 C22 C21 F8 -178.9(4) . .
F9 C22 C21 C20 179.7(4) . .
C23 C22 C21 C20 -0.4(6) . .
C24 O9 C20 C21 -30.7(8) . .
C24 O9 C20 C19 152.3(5) . .
F8 C21 C20 O9 2.1(7) . .
C22 C21 C20 O9 -176.3(4) . .
F8 C21 C20 C19 179.2(4) . .
C22 C21 C20 C19 0.7(6) . .
C23 C18 C19 F7 178.6(3) . .
C17 C18 C19 F7 -5.9(6) . .
C23 C18 C19 C20 -1.8(6) . .
C17 C18 C19 C20 173.7(3) . .
O9 C20 C19 F7 -2.7(6) . .
C21 C20 C19 F7 -180.0(4) . .
O9 C20 C19 C18 177.7(4) . .
C21 C20 C19 C18 0.4(6) . .
Tb1 O5 C9 O4 19.9(6) 2 .
Tb1 O5 C9 C10 -161.3(2) 2 .
Tb1 O4 C9 O5 -6.0(6) . .
Tb1 O4 C9 C10 175.1(2) . .
O5 C9 C10 C15 -152.4(3) . .
O4 C9 C10 C15 26.5(5) . .
O5 C9 C10 C11 27.7(5) . .
O4 C9 C10 C11 -153.3(3) . .
C15 C10 C11 F4 -175.7(3) . .
C9 C10 C11 F4 4.1(5) . .
C15 C10 C11 C12 0.9(5) . .
C9 C10 C11 C12 -179.2(3) . .
C16 O6 C12 C13 138.9(4) . .
C16 O6 C12 C11 -46.2(6) . .
F4 C11 C12 O6 2.6(6) . .
C10 C11 C12 O6 -174.2(4) . .
F4 C11 C12 C13 177.5(3) . .
C10 C11 C12 C13 0.7(6) . .
O6 C12 C13 F5 -5.0(6) . .
C11 C12 C13 F5 179.7(3) . .
O6 C12 C13 C14 173.8(4) . .
C11 C12 C13 C14 -1.5(6) . .
F5 C13 C14 F6 -0.2(6) . .
C12 C13 C14 F6 -179.0(3) . .
F5 C13 C14 C15 179.5(3) . .
C12 C13 C14 C15 0.7(6) . .
F6 C14 C15 C10 -179.3(3) . .
C13 C14 C15 C10 1.0(6) . .
C11 C10 C15 C14 -1.8(5) . .
C9 C10 C15 C14 178.4(3) . .
Tb1 O7 C17 O8 84.0(7) . .
Tb1 O7 C17 C18 -100.0(6) . .
C19 C18 C17 O8 -1.1(5) . .
C23 C18 C17 O8 174.3(3) . .
C19 C18 C17 O7 -177.5(3) . .
C23 C18 C17 O7 -2.1(5) . .
O1 C1 O2 Tb1 151.6(5) . 2
C2 C1 O2 Tb1 -28.8(8) . 2
Tb1 C1 O2 Tb1 158.0(7) . 2
O1 C1 O2 Tb1 -6.4(3) . .
C2 C1 O2 Tb1 173.1(3) . .
O7 Tb1 O2 C1 39.8(2) . .
O8 Tb1 O2 C1 -146.52(19) 2_655 .
O2 Tb1 O2 C1 173.1(2) 2 .
O4 Tb1 O2 C1 -103.92(19) . .
O5 Tb1 O2 C1 96.69(19) 2 .
O1W Tb1 O2 C1 -44.9(2) . .
O1 Tb1 O2 C1 3.55(17) . .
Tb1 Tb1 O2 C1 173.1(2) 2 .
O7 Tb1 O2 Tb1 -133.31(9) . 2
O8 Tb1 O2 Tb1 40.41(18) 2_655 2
O2 Tb1 O2 Tb1 0.0 2 2
O4 Tb1 O2 Tb1 83.01(10) . 2
O5 Tb1 O2 Tb1 -76.38(10) 2 2
O1W Tb1 O2 Tb1 142.07(9) . 2
O1 Tb1 O2 Tb1 -169.52(14) . 2
C1 Tb1 O2 Tb1 -173.1(2) . 2
O7 C17 O8 Tb1 15.4(6) . 2_655
C18 C17 O8 Tb1 -160.6(3) . 2_655
